data_7012349
loop_
_publ_author_name
'Ren, Xiaoming'
'Ma, Jing'
'Lu, Changsheng'
'Yang, Senzu'
'Meng, Qingjin'
'Wu, Peiheng'

_publ_section_title
;
 Syntheses, crystal structures, ferroelectrics and magnetic properties
 of [R-BzPy]2[Cu(mnt)2] complexes ([R-BzPy]+ =
 1-(4'-R-benzyl)pyridinium, R = NO2 or Br; mnt2-- =
 maleonitriledithiolate)
;
_journal_issue 7
_journal_name_full 'Dalton Transactions'
_journal_page_first 1345
_journal_paper_doi 10.1039/b210314a
_journal_year 2003
_chemical_formula_sum 'C32 H22 Br2 Cu N6 S4'
_chemical_formula_weight 842.16
_chemical_name_systematic
; 
? 
;
_space_group_IT_number 2
_symmetry_cell_setting triclinic
_symmetry_space_group_name_Hall '-P 1'
_symmetry_space_group_name_H-M 'P -1'
_atom_sites_solution_hydrogens geom
_atom_sites_solution_primary direct
_atom_sites_solution_secondary difmap
_audit_creation_method SHELXL-97
_cell_angle_alpha 87.11(3)
_cell_angle_beta 69.93(3)
_cell_angle_gamma 65.14(3)
_cell_formula_units_Z 2
_cell_length_a 11.136(2)
_cell_length_b 11.884(2)
_cell_length_c 14.756(3)
_cell_measurement_reflns_used 25
_cell_measurement_temperature 293(2)
_cell_measurement_theta_max 7.12
_cell_measurement_theta_min 2.85
_cell_volume 1654.1(8)
_computing_structure_refinement 'SHELXL-97 (Sheldrick, 1997)'
_computing_structure_solution 'SHELXS-97 (Sheldrick, 1990)'
_diffrn_ambient_temperature 293(2)
_diffrn_measured_fraction_theta_full 1.000
_diffrn_measured_fraction_theta_max 1.000
_diffrn_measurement_device_type 'Enraf-Nonius CAD4'
_diffrn_measurement_method \w/2\q
_diffrn_radiation_monochromator graphite
_diffrn_radiation_source 'fine-focus sealed tube'
_diffrn_radiation_type MoK\a
_diffrn_radiation_wavelength 0.71073
_diffrn_reflns_av_R_equivalents 0.0337
_diffrn_reflns_av_sigmaI/netI 0.0796
_diffrn_reflns_limit_h_max 13
_diffrn_reflns_limit_h_min 0
_diffrn_reflns_limit_k_max 14
_diffrn_reflns_limit_k_min -12
_diffrn_reflns_limit_l_max 17
_diffrn_reflns_limit_l_min -16
_diffrn_reflns_number 6126
_diffrn_reflns_theta_full 24.97
_diffrn_reflns_theta_max 24.97
_diffrn_reflns_theta_min 1.48
_diffrn_standards_decay_% 0
_diffrn_standards_interval_count 97
_diffrn_standards_number 3
_exptl_absorpt_coefficient_mu 3.362
_exptl_absorpt_correction_T_max 0.411
_exptl_absorpt_correction_T_min 0.253
_exptl_absorpt_correction_type psi-scan
_exptl_absorpt_process_details '(North,Phillips & Mathews,1968)'
_exptl_crystal_colour 'Dark red'
_exptl_crystal_density_diffrn 1.691
_exptl_crystal_density_method 'not measured'
_exptl_crystal_description Prism
_exptl_crystal_F_000 838
_exptl_crystal_size_max 0.40
_exptl_crystal_size_mid 0.35
_exptl_crystal_size_min 0.26
_refine_diff_density_max 0.505
_refine_diff_density_min -0.455
_refine_diff_density_rms 0.091
_refine_ls_extinction_method none
_refine_ls_goodness_of_fit_ref 1.093
_refine_ls_hydrogen_treatment mixed
_refine_ls_matrix_type full
_refine_ls_number_parameters 406
_refine_ls_number_reflns 5800
_refine_ls_number_restraints 0
_refine_ls_restrained_S_all 1.093
_refine_ls_R_factor_all 0.1269
_refine_ls_R_factor_gt 0.0452
_refine_ls_shift/su_max 0.000
_refine_ls_shift/su_mean 0.000
_refine_ls_structure_factor_coef Fsqd
_refine_ls_weighting_details 'calc w=1/[\s^2^(Fo^2^)+(0.0254P)^2^+4.4648P] where P=(Fo^2^+2Fc^2^)/3'
_refine_ls_weighting_scheme calc
_refine_ls_wR_factor_gt 0.0987
_refine_ls_wR_factor_ref 0.1184
_reflns_number_gt 3167
_reflns_number_total 5800
_reflns_threshold_expression >2sigma(I)
_cod_data_source_file b210314a.txt
_cod_data_source_block complex_2
_cod_depositor_comments
;
The following automatic conversions were performed:
'_symmetry_cell_setting' value 'Triclinic' changed to 'triclinic'
according to '/home/saulius/struct/CIF-dictionaries/cif_core.dic'
dictionary named 'cif_core.dic' version 2.4.1 from 2010-06-29.

Automatic conversion script
Id: cif_fix_enum 1527 2010-12-29 10:47:43Z saulius 
;
_cod_original_cell_volume 1654.1(6)
_cod_original_sg_symbol_H-M P-1
_cod_database_code 7012349

loop_
_symmetry_equiv_pos_as_xyz
'x, y, z'
'-x, -y, -z'

loop_
_atom_site_label
_atom_site_type_symbol
_atom_site_fract_x
_atom_site_fract_y
_atom_site_fract_z
_atom_site_U_iso_or_equiv
_atom_site_adp_type
_atom_site_occupancy
_atom_site_symmetry_multiplicity
_atom_site_calc_flag
_atom_site_refinement_flags
_atom_site_disorder_assembly
_atom_site_disorder_group
Cu1 Cu 0.17619(9) 0.67166(7) 0.25107(6) 0.0427(2) Uani 1 1 d . . .
Br1 Br 0.79617(9) 0.86396(9) 0.29102(7) 0.0808(3) Uani 1 1 d . . .
Br2 Br 0.63891(9) 0.74432(7) -0.13066(6) 0.0662(3) Uani 1 1 d . . .
S1 S 0.2025(3) 0.8044(2) 0.13926(16) 0.0719(7) Uani 1 1 d . . .
S2 S 0.1146(2) 0.57667(17) 0.15795(15) 0.0588(5) Uani 1 1 d . . .
S4 S 0.1648(2) 0.52987(18) 0.35879(14) 0.0581(5) Uani 1 1 d . . .
S3 S 0.2320(2) 0.76807(16) 0.34922(13) 0.0494(5) Uani 1 1 d . . .
N1 N 0.1583(12) 0.8724(10) -0.0993(7) 0.143(5) Uani 1 1 d . . .
N2 N 0.0468(7) 0.6096(6) -0.0732(5) 0.0606(18) Uani 1 1 d . . .
N4 N 0.2613(7) 0.4181(6) 0.5710(5) 0.0704(19) Uani 1 1 d . . .
N3 N 0.3630(8) 0.7056(6) 0.5534(5) 0.073(2) Uani 1 1 d . . .
N5 N 0.0854(5) 1.1927(5) 0.3979(4) 0.0402(13) Uani 1 1 d . . .
N6 N 0.3458(6) 1.3850(5) -0.1530(4) 0.0463(14) Uani 1 1 d . . .
C1 C 0.1522(11) 0.8261(9) -0.0307(7) 0.085(3) Uani 1 1 d . . .
C2 C 0.1501(8) 0.7610(7) 0.0552(5) 0.0536(19) Uani 1 1 d . . .
C3 C 0.1146(7) 0.6659(6) 0.0625(5) 0.0426(17) Uani 1 1 d . . .
C4 C 0.0762(7) 0.6340(6) -0.0122(6) 0.0459(18) Uani 1 1 d . . .
C5 C 0.3181(8) 0.6854(6) 0.5003(5) 0.0485(18) Uani 1 1 d . . .
C6 C 0.2589(7) 0.6638(6) 0.4342(5) 0.0402(16) Uani 1 1 d . . .
C7 C 0.2298(7) 0.5637(6) 0.4388(5) 0.0399(16) Uani 1 1 d . . .
C8 C 0.2505(7) 0.4817(6) 0.5123(5) 0.0466(18) Uani 1 1 d . . .
C9 C 0.0553(7) 1.2876(7) 0.3454(5) 0.055(2) Uani 1 1 d . . .
H9A H 0.0739 1.3544 0.3555 0.065 Uiso 1 1 calc R . .
C10 C -0.0021(8) 1.2898(8) 0.2773(6) 0.071(2) Uani 1 1 d . . .
H10A H -0.0221 1.3570 0.2408 0.086 Uiso 1 1 calc R . .
C11 C -0.0297(8) 1.1929(10) 0.2631(6) 0.076(3) Uani 1 1 d . . .
H11A H -0.0700 1.1929 0.2173 0.091 Uiso 1 1 calc R . .
C12 C 0.0020(8) 1.0961(8) 0.3165(7) 0.074(3) Uani 1 1 d . . .
H12A H -0.0152 1.0283 0.3070 0.089 Uiso 1 1 calc R . .
C13 C 0.0592(7) 1.0977(7) 0.3843(6) 0.057(2) Uani 1 1 d . . .
H13A H 0.0799 1.0312 0.4213 0.068 Uiso 1 1 calc R . .
C14 C 0.1547(7) 1.1889(7) 0.4684(5) 0.0523(19) Uani 1 1 d . . .
H14A H 0.1138 1.1559 0.5263 0.063 Uiso 1 1 calc R . .
H14B H 0.1374 1.2730 0.4871 0.063 Uiso 1 1 calc R . .
C15 C 0.3111(7) 1.1095(6) 0.4263(4) 0.0403(16) Uani 1 1 d . . .
C16 C 0.3697(8) 0.9849(6) 0.4392(5) 0.0471(18) Uani 1 1 d . . .
H16A H 0.3107 0.9492 0.4752 0.057 Uiso 1 1 calc R . .
C17 C 0.5120(8) 0.9126(7) 0.4007(5) 0.0530(19) Uani 1 1 d . . .
H17A H 0.5496 0.8291 0.4114 0.064 Uiso 1 1 calc R . .
C18 C 0.5994(7) 0.9642(7) 0.3460(5) 0.0502(18) Uani 1 1 d . . .
C19 C 0.5462(8) 1.0864(7) 0.3318(5) 0.0519(19) Uani 1 1 d . . .
H19A H 0.6061 1.1209 0.2953 0.062 Uiso 1 1 calc R . .
C20 C 0.4016(8) 1.1594(6) 0.3723(5) 0.0500(19) Uani 1 1 d . . .
H20A H 0.3649 1.2434 0.3630 0.060 Uiso 1 1 calc R . .
C21 C 0.4064(8) 1.4217(7) -0.1057(5) 0.055(2) Uani 1 1 d . . .
H21A H 0.4119 1.3910 -0.0473 0.067 Uiso 1 1 calc R . .
C22 C 0.4610(9) 1.5045(8) -0.1421(8) 0.077(3) Uani 1 1 d . . .
H22A H 0.5030 1.5317 -0.1088 0.093 Uiso 1 1 calc R . .
C23 C 0.4527(9) 1.5466(8) -0.2283(9) 0.089(4) Uani 1 1 d . . .
H23A H 0.4868 1.6050 -0.2539 0.106 Uiso 1 1 calc R . .
C24 C 0.3941(10) 1.5027(9) -0.2769(7) 0.090(3) Uani 1 1 d . . .
H24A H 0.3903 1.5290 -0.3367 0.108 Uiso 1 1 calc R . .
C25 C 0.3420(8) 1.4213(8) -0.2378(6) 0.067(2) Uani 1 1 d . . .
H25A H 0.3029 1.3902 -0.2709 0.080 Uiso 1 1 calc R . .
C26 C 0.2738(7) 1.3077(7) -0.1049(6) 0.062(2) Uani 1 1 d . . .
H26A H 0.2041 1.3158 -0.1332 0.074 Uiso 1 1 calc R . .
H26B H 0.2234 1.3398 -0.0369 0.074 Uiso 1 1 calc R . .
C27 C 0.3708(7) 1.1707(6) -0.1122(5) 0.0449(17) Uani 1 1 d . . .
C28 C 0.3098(8) 1.0954(7) -0.0628(6) 0.059(2) Uani 1 1 d . . .
H28A H 0.2133 1.1303 -0.0268 0.071 Uiso 1 1 calc R . .
C29 C 0.3890(8) 0.9696(7) -0.0657(6) 0.060(2) Uani 1 1 d . . .
H29A H 0.3474 0.9199 -0.0309 0.072 Uiso 1 1 calc R . .
C30 C 0.5288(8) 0.9194(6) -0.1201(5) 0.0445(17) Uani 1 1 d . . .
C31 C 0.5928(7) 0.9922(6) -0.1684(5) 0.0518(19) Uani 1 1 d . . .
H31A H 0.6897 0.9569 -0.2031 0.062 Uiso 1 1 calc R . .
C32 C 0.5121(7) 1.1186(6) -0.1653(5) 0.0500(18) Uani 1 1 d . . .
H32B H 0.5544 1.1683 -0.1995 0.060 Uiso 1 1 calc R . .

loop_
_atom_site_aniso_label
_atom_site_aniso_U_11
_atom_site_aniso_U_22
_atom_site_aniso_U_33
_atom_site_aniso_U_23
_atom_site_aniso_U_13
_atom_site_aniso_U_12
Cu1 0.0470(5) 0.0381(5) 0.0452(5) 0.0086(4) -0.0185(4) -0.0191(4)
Br1 0.0486(5) 0.1031(7) 0.0664(6) -0.0049(5) -0.0227(5) -0.0071(5)
Br2 0.0914(7) 0.0446(5) 0.0553(5) 0.0088(4) -0.0206(5) -0.0272(4)
S1 0.1147(19) 0.0851(16) 0.0710(15) 0.0411(13) -0.0595(14) -0.0757(15)
S2 0.0901(16) 0.0473(11) 0.0575(13) 0.0149(10) -0.0380(12) -0.0380(11)
S4 0.0900(15) 0.0540(12) 0.0596(13) 0.0232(10) -0.0401(12) -0.0488(12)
S3 0.0694(13) 0.0394(10) 0.0501(12) 0.0137(9) -0.0268(10) -0.0298(9)
N1 0.275(13) 0.195(10) 0.120(8) 0.117(8) -0.147(9) -0.196(10)
N2 0.065(4) 0.067(4) 0.064(5) 0.009(4) -0.032(4) -0.034(4)
N4 0.100(6) 0.060(4) 0.061(5) 0.022(4) -0.033(4) -0.041(4)
N3 0.109(6) 0.076(5) 0.069(5) 0.024(4) -0.048(5) -0.060(5)
N5 0.037(3) 0.036(3) 0.043(4) -0.003(3) -0.009(3) -0.014(3)
N6 0.049(4) 0.042(3) 0.045(4) 0.008(3) -0.020(3) -0.015(3)
C1 0.144(9) 0.103(7) 0.083(7) 0.046(6) -0.077(7) -0.096(7)
C2 0.061(5) 0.064(5) 0.050(5) 0.018(4) -0.027(4) -0.035(4)
C3 0.039(4) 0.043(4) 0.041(4) 0.001(3) -0.014(3) -0.013(3)
C4 0.037(4) 0.041(4) 0.054(5) 0.009(4) -0.011(4) -0.015(3)
C5 0.058(5) 0.041(4) 0.051(5) 0.012(4) -0.018(4) -0.027(4)
C6 0.041(4) 0.038(4) 0.039(4) 0.000(3) -0.009(3) -0.018(3)
C7 0.044(4) 0.038(4) 0.036(4) 0.006(3) -0.010(3) -0.020(3)
C8 0.060(5) 0.036(4) 0.047(5) 0.009(4) -0.020(4) -0.023(4)
C9 0.061(5) 0.045(4) 0.065(5) 0.019(4) -0.024(4) -0.029(4)
C10 0.072(6) 0.079(6) 0.070(6) 0.030(5) -0.042(5) -0.029(5)
C11 0.054(5) 0.098(7) 0.070(6) -0.004(6) -0.033(5) -0.017(5)
C12 0.063(6) 0.064(6) 0.104(8) -0.013(5) -0.028(6) -0.033(5)
C13 0.047(5) 0.046(5) 0.067(6) 0.008(4) -0.011(4) -0.018(4)
C14 0.052(5) 0.059(5) 0.045(5) -0.003(4) -0.021(4) -0.020(4)
C15 0.041(4) 0.051(4) 0.031(4) -0.002(3) -0.016(3) -0.018(4)
C16 0.058(5) 0.053(5) 0.043(4) 0.007(4) -0.022(4) -0.032(4)
C17 0.065(5) 0.044(4) 0.054(5) 0.007(4) -0.034(4) -0.018(4)
C18 0.050(5) 0.052(5) 0.051(5) -0.001(4) -0.029(4) -0.015(4)
C19 0.052(5) 0.059(5) 0.053(5) 0.013(4) -0.024(4) -0.030(4)
C20 0.064(5) 0.041(4) 0.051(5) 0.008(4) -0.033(4) -0.019(4)
C21 0.067(5) 0.061(5) 0.045(5) 0.013(4) -0.023(4) -0.031(4)
C22 0.077(7) 0.064(6) 0.092(8) -0.003(5) -0.027(6) -0.032(5)
C23 0.047(6) 0.042(5) 0.128(11) 0.012(6) 0.012(6) -0.009(4)
C24 0.080(7) 0.075(7) 0.063(7) 0.041(6) -0.003(5) -0.007(6)
C25 0.072(6) 0.063(5) 0.045(5) 0.000(4) -0.024(4) -0.008(5)
C26 0.049(5) 0.058(5) 0.079(6) 0.015(4) -0.019(4) -0.027(4)
C27 0.044(4) 0.043(4) 0.048(4) 0.006(3) -0.021(4) -0.015(4)
C28 0.043(4) 0.067(5) 0.070(6) 0.013(4) -0.016(4) -0.029(4)
C29 0.069(6) 0.055(5) 0.064(5) 0.016(4) -0.019(5) -0.039(4)
C30 0.057(5) 0.047(4) 0.034(4) 0.006(3) -0.015(4) -0.027(4)
C31 0.047(4) 0.051(5) 0.056(5) 0.003(4) -0.010(4) -0.026(4)
C32 0.048(5) 0.041(4) 0.056(5) 0.009(4) -0.010(4) -0.022(4)

loop_
_atom_type_symbol
_atom_type_description
_atom_type_scat_dispersion_real
_atom_type_scat_dispersion_imag
_atom_type_scat_source
C C 0.0033 0.0016 'International Tables Vol C Tables 4.2.6.8 and 6.1.1.4'
H H 0.0000 0.0000 'International Tables Vol C Tables 4.2.6.8 and 6.1.1.4'
N N 0.0061 0.0033 'International Tables Vol C Tables 4.2.6.8 and 6.1.1.4'
S S 0.1246 0.1234 'International Tables Vol C Tables 4.2.6.8 and 6.1.1.4'
Cu Cu 0.3201 1.2651 'International Tables Vol C Tables 4.2.6.8 and 6.1.1.4'
Br Br -0.2901 2.4595 'International Tables Vol C Tables 4.2.6.8 and 6.1.1.4'

loop_
_geom_angle_atom_site_label_1
_geom_angle_atom_site_label_2
_geom_angle_atom_site_label_3
_geom_angle
_geom_angle_site_symmetry_1
_geom_angle_site_symmetry_3
_geom_angle_publ_flag
S2 Cu1 S1 90.84(8) . . ?
S2 Cu1 S4 89.29(7) . . ?
S1 Cu1 S4 176.31(10) . . ?
S2 Cu1 S3 178.13(9) . . ?
S1 Cu1 S3 90.37(7) . . ?
S4 Cu1 S3 89.60(7) . . ?
C2 S1 Cu1 101.3(3) . . ?
C3 S2 Cu1 101.5(2) . . ?
C7 S4 Cu1 102.6(2) . . ?
C6 S3 Cu1 101.8(2) . . ?
C13 N5 C9 119.7(6) . . ?
C13 N5 C14 119.4(6) . . ?
C9 N5 C14 120.8(6) . . ?
C25 N6 C21 121.9(7) . . ?
C25 N6 C26 120.3(7) . . ?
C21 N6 C26 117.7(6) . . ?
N1 C1 C2 177.2(13) . . ?
C3 C2 C1 118.1(7) . . ?
C3 C2 S1 123.2(6) . . ?
C1 C2 S1 118.6(6) . . ?
C2 C3 C4 119.5(6) . . ?
C2 C3 S2 123.0(5) . . ?
C4 C3 S2 117.5(5) . . ?
N2 C4 C3 178.7(8) . . ?
N3 C5 C6 178.3(8) . . ?
C7 C6 C5 119.9(6) . . ?
C7 C6 S3 122.9(5) . . ?
C5 C6 S3 117.2(5) . . ?
C6 C7 C8 120.8(6) . . ?
C6 C7 S4 122.0(5) . . ?
C8 C7 S4 117.2(5) . . ?
N4 C8 C7 177.3(8) . . ?
N5 C9 C10 121.5(7) . . ?
C11 C10 C9 119.1(8) . . ?
C12 C11 C10 118.9(8) . . ?
C11 C12 C13 120.1(8) . . ?
N5 C13 C12 120.5(7) . . ?
N5 C14 C15 111.3(5) . . ?
C16 C15 C20 117.7(6) . . ?
C16 C15 C14 121.7(6) . . ?
C20 C15 C14 120.6(6) . . ?
C17 C16 C15 121.7(7) . . ?
C16 C17 C18 119.4(7) . . ?
C19 C18 C17 120.8(7) . . ?
C19 C18 Br1 119.6(6) . . ?
C17 C18 Br1 119.6(6) . . ?
C18 C19 C20 119.3(7) . . ?
C15 C20 C19 121.1(6) . . ?
N6 C21 C22 120.1(7) . . ?
C21 C22 C23 118.5(9) . . ?
C22 C23 C24 119.6(9) . . ?
C25 C24 C23 119.4(9) . . ?
N6 C25 C24 120.4(9) . . ?
N6 C26 C27 114.6(6) . . ?
C32 C27 C28 119.1(6) . . ?
C32 C27 C26 124.0(6) . . ?
C28 C27 C26 117.0(6) . . ?
C29 C28 C27 121.2(7) . . ?
C30 C29 C28 118.8(7) . . ?
C29 C30 C31 121.3(7) . . ?
C29 C30 Br2 119.7(5) . . ?
C31 C30 Br2 119.0(5) . . ?
C30 C31 C32 119.4(7) . . ?
C27 C32 C31 120.1(6) . . ?

loop_
_geom_bond_atom_site_label_1
_geom_bond_atom_site_label_2
_geom_bond_distance
_geom_bond_site_symmetry_2
_geom_bond_publ_flag
Cu1 S2 2.255(2) . ?
Cu1 S1 2.257(2) . ?
Cu1 S4 2.270(2) . ?
Cu1 S3 2.276(2) . ?
Br1 C18 1.887(7) . ?
Br2 C30 1.901(7) . ?
S1 C2 1.721(7) . ?
S2 C3 1.720(7) . ?
S4 C7 1.720(7) . ?
S3 C6 1.728(6) . ?
N1 C1 1.123(9) . ?
N2 C4 1.144(8) . ?
N4 C8 1.126(8) . ?
N3 C5 1.144(8) . ?
N5 C13 1.319(8) . ?
N5 C9 1.326(8) . ?
N5 C14 1.484(8) . ?
N6 C25 1.311(9) . ?
N6 C21 1.317(8) . ?
N6 C26 1.468(8) . ?
C1 C2 1.449(11) . ?
C2 C3 1.335(9) . ?
C3 C4 1.430(10) . ?
C5 C6 1.436(10) . ?
C6 C7 1.352(8) . ?
C7 C8 1.433(9) . ?
C9 C10 1.358(10) . ?
C10 C11 1.353(11) . ?
C11 C12 1.353(11) . ?
C12 C13 1.361(11) . ?
C14 C15 1.498(9) . ?
C15 C16 1.378(9) . ?
C15 C20 1.381(9) . ?
C16 C17 1.364(9) . ?
C17 C18 1.374(10) . ?
C18 C19 1.355(9) . ?
C19 C20 1.386(9) . ?
C21 C22 1.360(10) . ?
C22 C23 1.363(13) . ?
C23 C24 1.363(13) . ?
C24 C25 1.339(12) . ?
C26 C27 1.513(9) . ?
C27 C32 1.363(9) . ?
C27 C28 1.378(9) . ?
C28 C29 1.373(10) . ?
C29 C30 1.354(9) . ?
C30 C31 1.368(9) . ?
C31 C32 1.382(9) . ?
